data_7237997
loop_
_publ_author_name
'Wei, Wen-Juan'
'Li, Chao'
'Li, Lin-Sui'
'Tang, Yun-Zhi'
'Jiang, Xing-Xing'
'Lin, Zhe-Shuai'

_publ_section_title
;
 Phase transition, optical and dielectric properties regulated by
 anion-substitution in a homologous series of 2D hybrid organic--inorganic
 perovskites
;
_journal_issue 38
_journal_name_full 'Journal of Materials Chemistry C'
_journal_page_first 11964
_journal_paper_doi 10.1039/C9TC04479E
_journal_volume 7
_journal_year 2019
_chemical_formula_moiety '0.13(Cl8 Pb2), 0.53(C5 H9 N S)'
_chemical_formula_sum 'C2.67 H4.8 Cl1.07 N0.53 Pb0.27 S0.53'
_chemical_formula_weight 154.50
_space_group_crystal_system orthorhombic
_space_group_IT_number 61
_space_group_name_Hall '-P 2ac 2ab'
_space_group_name_H-M_alt 'P b c a'
_atom_sites_solution_hydrogens geom
_atom_sites_solution_primary direct
_atom_sites_solution_secondary difmap
_audit_creation_date 2019-05-31
_audit_creation_method
;
Olex2 1.2
(compiled 2018.05.29 svn.r3508 for OlexSys, GUI svn.r5506)
;
_audit_update_record
;
2019-06-24 deposited with the CCDC.	2019-09-09 downloaded from the CCDC.
;
_cell_angle_alpha 90.00
_cell_angle_beta 90.00
_cell_angle_gamma 90.00
_cell_formula_units_Z 15
_cell_length_a 7.6733(4)
_cell_length_b 7.6733(4)
_cell_length_c 32.330(3)
_cell_measurement_reflns_used 17753
_cell_measurement_temperature 293(2)
_cell_measurement_theta_max 31.8660
_cell_measurement_theta_min 2.4720
_cell_volume 1903.6(2)
_computing_molecular_graphics 'Olex2 (Dolomanov et al., 2009)'
_computing_publication_material 'Olex2 (Dolomanov et al., 2009)'
_computing_structure_refinement 'XL (Sheldrick, 2008)'
_computing_structure_solution 'ShelXS (Sheldrick, 2008)'
_diffrn_ambient_temperature 293(2)
_diffrn_measured_fraction_theta_full 0.999
_diffrn_measured_fraction_theta_max 0.999
_diffrn_measurement_device_type 'multiwire proportional'
_diffrn_measurement_method 'phi and omega scans'
_diffrn_radiation_monochromator graphite
_diffrn_radiation_type MoK\a
_diffrn_radiation_wavelength 0.71073
_diffrn_reflns_av_R_equivalents 0.0406
_diffrn_reflns_av_unetI/netI 0.0147
_diffrn_reflns_limit_h_max 9
_diffrn_reflns_limit_h_min -9
_diffrn_reflns_limit_k_max 8
_diffrn_reflns_limit_k_min -9
_diffrn_reflns_limit_l_max 38
_diffrn_reflns_limit_l_min -38
_diffrn_reflns_number 40616
_diffrn_reflns_theta_full 25.00
_diffrn_reflns_theta_max 25.00
_diffrn_reflns_theta_min 2.52
_diffrn_source 'fine-focus sealed tube'
_exptl_absorpt_coefficient_mu 9.633
_exptl_absorpt_correction_T_max 0.4459
_exptl_absorpt_correction_T_min 0.1602
_exptl_absorpt_correction_type multi-scan
_exptl_crystal_colour 'clear light colourless'
_exptl_crystal_colour_lustre clear
_exptl_crystal_colour_modifier light
_exptl_crystal_colour_primary colourless
_exptl_crystal_density_diffrn 2.022
_exptl_crystal_density_method 'not measured'
_exptl_crystal_description block
_exptl_crystal_F_000 1096
_exptl_crystal_size_max 0.3
_exptl_crystal_size_mid 0.2
_exptl_crystal_size_min 0.1
_refine_diff_density_max 0.677
_refine_diff_density_min -0.701
_refine_diff_density_rms 0.136
_refine_ls_extinction_method none
_refine_ls_goodness_of_fit_ref 1.195
_refine_ls_hydrogen_treatment constr
_refine_ls_matrix_type full
_refine_ls_number_parameters 89
_refine_ls_number_reflns 1678
_refine_ls_number_restraints 0
_refine_ls_restrained_S_all 1.195
_refine_ls_R_factor_all 0.0374
_refine_ls_R_factor_gt 0.0337
_refine_ls_shift/su_max 0.029
_refine_ls_shift/su_mean 0.006
_refine_ls_structure_factor_coef Fsqd
_refine_ls_weighting_details 'calc w=1/[\s^2^(Fo^2^)+(0.0164P)^2^+13.3205P] where P=(Fo^2^+2Fc^2^)/3'
_refine_ls_weighting_scheme calc
_refine_ls_wR_factor_gt 0.0707
_refine_ls_wR_factor_ref 0.0719
_reflns_number_gt 1480
_reflns_number_total 1678
_reflns_threshold_expression >2sigma(I)
_cod_data_source_file c9tc04479e2.cif
_cod_data_source_block 123
_cod_original_formula_sum 'C2.67 H4.80 Cl1.07 N0.53 Pb0.27 S0.53'
_cod_database_code 7237997
_olex2_refinement_description
;
1. Fixed Uiso
 At 1.2 times of:
  All C(H) groups, All C(H,H) groups, All N(H,H,H) groups
2.a Secondary CH2 refined with riding coordinates:
 C3(H3A,H3B), C5(H5A,H5B)
2.b Aromatic/amide H refined with riding coordinates:
 C2(H2), C1(H1)
2.c Idealised Me refined as rotating group:
 N1(H1A,H1B,H1C)
;
_olex2_submission_special_instructions 'No special instructions were received'

loop_
_space_group_symop_id
_space_group_symop_operation_xyz
1 'x, y, z'
2 '-x+1/2, -y, z+1/2'
3 'x+1/2, -y+1/2, -z'
4 '-x, y+1/2, -z+1/2'
5 '-x, -y, -z'
6 'x-1/2, y, -z-1/2'
7 '-x-1/2, y-1/2, z'
8 'x, -y-1/2, z-1/2'

loop_
_atom_site_label
_atom_site_type_symbol
_atom_site_fract_x
_atom_site_fract_y
_atom_site_fract_z
_atom_site_U_iso_or_equiv
_atom_site_adp_type
_atom_site_occupancy
_atom_site_calc_flag
_atom_site_site_symmetry_order
_atom_site_refinement_flags_posn
_atom_site_refinement_flags_adp
_atom_site_refinement_flags_occupancy
Pb1 Pb 0.0000 0.0000 0.5000 0.03028(12) Uani 1 d 2 S T P
Cl2 Cl -0.3212(2) 0.1769(2) 0.51196(6) 0.0491(4) Uani 1 d 1 . . .
Cl1 Cl 0.0591(3) 0.0280(2) 0.58762(6) 0.0487(4) Uani 1 d 1 . . .
C4 C 0.5119(9) 0.0086(10) 0.6553(3) 0.0516(19) Uani 1 d 1 . . .
C3 C 0.3741(10) 0.1037(11) 0.6759(2) 0.054(2) Uani 1 d 1 . . .
H3A H 0.2663 0.0963 0.6603 0.065 Uiso 1 calc 1 R . .
H3B H 0.4053 0.2255 0.6790 0.065 Uiso 1 calc 1 R . .
C2 C 0.3553(14) 0.0209(14) 0.7159(3) 0.081(3) Uani 1 d 1 . . .
H2 H 0.2729 0.0589 0.7350 0.097 Uiso 1 calc 1 R . .
S1 S 0.5971(4) -0.1561(4) 0.68499(9) 0.0977(9) Uani 1 d 1 . . .
N1 N 0.4677(8) -0.0503(8) 0.58105(19) 0.0500(15) Uani 1 d 1 . . .
H1A H 0.5092 -0.0280 0.5559 0.060 Uiso 1 calc 1 GR . .
H1B H 0.3572 -0.0159 0.5826 0.060 Uiso 1 calc 1 GR . .
H1C H 0.4739 -0.1643 0.5860 0.060 Uiso 1 calc 1 GR . .
C5 C 0.5744(10) 0.0465(11) 0.6128(2) 0.0529(19) Uani 1 d 1 . . .
H5A H 0.6957 0.0126 0.6104 0.063 Uiso 1 calc 1 R . .
H5B H 0.5665 0.1708 0.6076 0.063 Uiso 1 calc 1 R . .
C1 C 0.4600(15) -0.1107(15) 0.7240(3) 0.083(3) Uani 1 d 1 . . .
H1 H 0.4582 -0.1722 0.7488 0.100 Uiso 1 calc 1 R . .

loop_
_atom_site_aniso_label
_atom_site_aniso_U_11
_atom_site_aniso_U_22
_atom_site_aniso_U_33
_atom_site_aniso_U_23
_atom_site_aniso_U_13
_atom_site_aniso_U_12
Pb1 0.02519(18) 0.02822(18) 0.0374(2) -0.00133(15) -0.00036(13) -0.00099(13)
Cl2 0.0430(9) 0.0439(9) 0.0604(10) 0.0081(8) 0.0089(8) 0.0180(8)
Cl1 0.0459(9) 0.0524(10) 0.0478(10) -0.0010(8) -0.0041(8) 0.0002(8)
C4 0.048(4) 0.055(5) 0.052(4) 0.002(4) -0.015(3) -0.014(4)
C3 0.050(4) 0.081(6) 0.030(4) -0.016(4) 0.004(3) -0.014(4)
C2 0.080(7) 0.094(8) 0.070(6) -0.014(6) 0.002(5) -0.007(6)
S1 0.103(2) 0.104(2) 0.0869(19) 0.0147(17) -0.0185(17) 0.0269(19)
N1 0.047(4) 0.059(4) 0.045(3) -0.001(3) 0.000(3) -0.001(3)
C5 0.045(4) 0.061(5) 0.053(4) -0.002(4) -0.001(4) -0.012(4)
C1 0.111(8) 0.093(8) 0.045(5) 0.006(5) -0.007(5) -0.019(7)

loop_
_atom_type_symbol
_atom_type_description
_atom_type_scat_dispersion_real
_atom_type_scat_dispersion_imag
_atom_type_scat_source
C C 0.0033 0.0016 'International Tables Vol C Tables 4.2.6.8 and 6.1.1.4'
H H 0.0000 0.0000 'International Tables Vol C Tables 4.2.6.8 and 6.1.1.4'
Cl Cl 0.1484 0.1585 'International Tables Vol C Tables 4.2.6.8 and 6.1.1.4'
N N 0.0061 0.0033 'International Tables Vol C Tables 4.2.6.8 and 6.1.1.4'
Pb Pb -3.3944 10.1111 'International Tables Vol C Tables 4.2.6.8 and 6.1.1.4'
S S 0.1246 0.1234 'International Tables Vol C Tables 4.2.6.8 and 6.1.1.4'

loop_
_geom_angle_atom_site_label_1
_geom_angle_atom_site_label_2
_geom_angle_atom_site_label_3
_geom_angle
_geom_angle_site_symmetry_1
_geom_angle_site_symmetry_3
Cl2 Pb1 Cl2 180.00(8) . 5_556
Cl2 Pb1 Cl2 88.83(2) 5_556 3_556
Cl2 Pb1 Cl2 91.17(2) . 3_556
Cl2 Pb1 Cl2 88.83(2) . 7
Cl2 Pb1 Cl2 91.17(2) 5_556 7
Cl2 Pb1 Cl2 180.00(8) 7 3_556
Cl2 Pb1 Cl1 89.58(5) 3_556 .
Cl2 Pb1 Cl1 88.11(5) . .
Cl2 Pb1 Cl1 90.42(5) 3_556 5_556
Cl2 Pb1 Cl1 88.11(5) 5_556 5_556
Cl2 Pb1 Cl1 90.42(5) 7 .
Cl2 Pb1 Cl1 89.58(5) 7 5_556
Cl2 Pb1 Cl1 91.89(5) . 5_556
Cl2 Pb1 Cl1 91.89(5) 5_556 .
Cl1 Pb1 Cl1 180.0 5_556 .
Pb1 Cl2 Pb1 144.32(7) . 3_456
C3 C4 S1 113.0(6) . .
C3 C4 C5 124.3(7) . .
C5 C4 S1 122.7(6) . .
C4 C3 C2 105.2(8) . .
C1 C2 C3 117.0(9) . .
C1 S1 C4 91.7(5) . .
C4 C5 N1 111.0(6) . .
C2 C1 S1 113.0(8) . .

loop_
_geom_bond_atom_site_label_1
_geom_bond_atom_site_label_2
_geom_bond_distance
_geom_bond_site_symmetry_2
Pb1 Cl2 2.8400(16) .
Pb1 Cl2 2.8600(17) 3_556
Pb1 Cl2 2.8400(16) 5_556
Pb1 Cl2 2.8600(17) 7
Pb1 Cl1 2.8770(18) 5_556
Pb1 Cl1 2.8770(18) .
Cl2 Pb1 2.8600(16) 3_456
C4 C3 1.448(11) .
C4 S1 1.717(8) .
C4 C5 1.483(11) .
C3 C2 1.448(12) .
C2 C1 1.317(14) .
S1 C1 1.679(11) .
N1 C5 1.509(9) .
